data_7220081
loop_
_publ_author_name
'Zhang, Qing'
'Chen, Xu-Lin'
'Chen, Jun'
'Wu, Xiao-Yuan'
'Yu, Rong-Min'
'Lu, Can-Zhong'

_publ_section_title
;
 Four highly efficient cuprous complexes and their applications in
 solution-processed organic light-emitting diodes
;
_journal_name_full 'RSC Adv.'
_journal_paper_doi 10.1039/C5RA04591F
_journal_year 2015
_chemical_formula_moiety 'C52 H41 B Cl4 Cu F4 N3 O P2'
_chemical_formula_sum 'C52 H41 B Cl4 Cu F4 N3 O P2'
_chemical_formula_weight 1077.97
_chemical_name_systematic
; 
 ? 
;
_space_group_IT_number 2
_symmetry_cell_setting triclinic
_symmetry_space_group_name_Hall '-P 1'
_symmetry_space_group_name_H-M 'P -1'
_atom_sites_solution_hydrogens geom
_atom_sites_solution_primary direct
_atom_sites_solution_secondary difmap
_audit_creation_method SHELXL-97
_audit_update_record
;
2014-12-26 deposited with the CCDC.
2015-04-07 downloaded from the CCDC.
;
_cell_angle_alpha 70.325(5)
_cell_angle_beta 72.633(4)
_cell_angle_gamma 64.418(4)
_cell_formula_units_Z 2
_cell_length_a 13.2091(6)
_cell_length_b 13.3548(7)
_cell_length_c 16.3937(9)
_cell_measurement_reflns_used 10777
_cell_measurement_temperature 293(2)
_cell_measurement_theta_max 73.8350
_cell_measurement_theta_min 2.8950
_cell_volume 2415.9(2)
_computing_structure_refinement 'SHELXL-97 (Sheldrick, 1997)'
_computing_structure_solution 'SHELXS-97 (Sheldrick, 1990)'
_diffrn_ambient_temperature 293(2)
_diffrn_detector_area_resol_mean 10.3503
_diffrn_measured_fraction_theta_full 0.965
_diffrn_measured_fraction_theta_max 0.965
_diffrn_measurement_device_type 'SuperNova, Dual, Cu at zero, Atlas'
_diffrn_measurement_method '\w scans'
_diffrn_radiation_monochromator mirror
_diffrn_radiation_source 'SuperNova (Cu) X-ray Source'
_diffrn_radiation_type CuK\a
_diffrn_radiation_wavelength 1.54178
_diffrn_reflns_av_R_equivalents 0.0290
_diffrn_reflns_av_sigmaI/netI 0.0288
_diffrn_reflns_limit_h_max 14
_diffrn_reflns_limit_h_min -16
_diffrn_reflns_limit_k_max 9
_diffrn_reflns_limit_k_min -16
_diffrn_reflns_limit_l_max 20
_diffrn_reflns_limit_l_min -20
_diffrn_reflns_number 15986
_diffrn_reflns_theta_full 73.91
_diffrn_reflns_theta_max 73.91
_diffrn_reflns_theta_min 2.91
_exptl_absorpt_coefficient_mu 3.787
_exptl_absorpt_correction_T_max 1.00000
_exptl_absorpt_correction_T_min 0.46701
_exptl_absorpt_correction_type multi-scan
_exptl_absorpt_process_details
;
CrysAlisPro, Agilent Technologies,
Version 1.171.37.34 (release 22-05-2014 CrysAlis171 .NET)
(compiled May 22 2014,16:03:01)
Empirical absorption correction using spherical harmonics,
 implemented in SCALE3 ABSPACK scaling algorithm.
;
_exptl_crystal_colour colourless
_exptl_crystal_density_diffrn 1.482
_exptl_crystal_density_method 'not measured'
_exptl_crystal_description block
_exptl_crystal_F_000 1100
_exptl_crystal_size_max 0.25
_exptl_crystal_size_mid 0.23
_exptl_crystal_size_min 0.2
_refine_diff_density_max 1.134
_refine_diff_density_min -1.470
_refine_diff_density_rms 0.094
_refine_ls_extinction_method none
_refine_ls_goodness_of_fit_ref 1.024
_refine_ls_hydrogen_treatment mixed
_refine_ls_matrix_type full
_refine_ls_number_parameters 617
_refine_ls_number_reflns 9468
_refine_ls_number_restraints 0
_refine_ls_restrained_S_all 1.024
_refine_ls_R_factor_all 0.0548
_refine_ls_R_factor_gt 0.0534
_refine_ls_shift/su_max 0.007
_refine_ls_shift/su_mean 0.002
_refine_ls_structure_factor_coef Fsqd
_refine_ls_weighting_details 'calc w=1/[\s^2^(Fo^2^)+(0.1893P)^2^+0.0000P] where P=(Fo^2^+2Fc^2^)/3'
_refine_ls_weighting_scheme calc
_refine_ls_wR_factor_gt 0.1976
_refine_ls_wR_factor_ref 0.2040
_reflns_number_gt 9050
_reflns_number_total 9468
_reflns_threshold_expression >2sigma(I)
_cod_data_source_file c5ra04591f2.cif
_cod_data_source_block 1
_cod_original_sg_symbol_Hall -P1
_cod_original_sg_symbol_H-M P-1
_cod_database_code 7220081

loop_
_symmetry_equiv_pos_as_xyz
'x, y, z'
'-x, -y, -z'

loop_
_atom_site_label
_atom_site_type_symbol
_atom_site_fract_x
_atom_site_fract_y
_atom_site_fract_z
_atom_site_U_iso_or_equiv
_atom_site_adp_type
_atom_site_occupancy
_atom_site_symmetry_multiplicity
_atom_site_calc_flag
_atom_site_refinement_flags
Cu1 Cu 0.95779(2) 0.25686(2) 0.347950(18) 0.01544(15) Uani 1 1 d .
Cl1 Cl 0.42906(5) 0.86124(6) 0.08070(4) 0.03705(18) Uani 1 1 d .
O1 O 0.86845(12) 0.51512(12) 0.32269(9) 0.0171(3) Uani 1 1 d .
N2 N 1.08246(15) 0.09209(14) 0.35741(11) 0.0179(3) Uani 1 1 d .
F1 F 0.51686(17) 0.00122(18) 0.20671(17) 0.0591(6) Uani 1 1 d .
B1 B 0.6210(2) -0.0152(2) 0.22070(17) 0.0233(5) Uani 1 1 d .
P2 P 0.97951(4) 0.34857(4) 0.20388(3) 0.01425(16) Uani 1 1 d .
Cl2 Cl 0.31316(13) 0.73271(13) 0.06194(8) 0.0869(4) Uani 1 1 d .
F2 F 0.63169(18) -0.06799(15) 0.30754(10) 0.0427(4) Uani 1 1 d .
N1 N 1.12733(15) 0.01716(15) 0.30524(12) 0.0199(3) Uani 1 1 d .
P1 P 0.77467(4) 0.33323(4) 0.41200(3) 0.01473(16) Uani 1 1 d .
Cl3A Cl 0.27575(10) 0.33103(9) 0.28722(6) 0.0180(2) Uani 0.50 1 d P
F3 F 0.70803(16) -0.08273(14) 0.16711(12) 0.0432(4) Uani 1 1 d .
N3 N 1.06042(15) 0.25944(15) 0.42366(11) 0.0196(3) Uani 1 1 d .
Cl4 Cl 0.40431(6) 0.37913(7) 0.11284(4) 0.0464(2) Uani 1 1 d .
F4 F 0.63367(14) 0.09050(11) 0.19880(10) 0.0316(3) Uani 1 1 d .
C11 C 0.50559(18) 0.22397(18) 0.52984(14) 0.0218(4) Uani 1 1 d .
H11A H 0.4483 0.2297 0.5795 0.026 Uiso 1 1 calc R
C13 C 0.94668(16) 0.54657(17) 0.24999(12) 0.0163(4) Uani 1 1 d .
C14 C 1.07887(18) 0.27616(17) 0.04484(13) 0.0200(4) Uani 1 1 d .
H14A H 1.0067 0.3152 0.0299 0.024 Uiso 1 1 calc R
C15 C 0.67881(18) 0.20272(18) 0.38243(14) 0.0211(4) Uani 1 1 d .
H15A H 0.7374 0.1945 0.3338 0.025 Uiso 1 1 calc R
C16 C 1.08380(18) 0.51135(18) 0.11898(13) 0.0183(4) Uani 1 1 d .
H16A H 1.1226 0.4684 0.0771 0.022 Uiso 1 1 calc R
C17 C 1.00255(16) 0.48001(17) 0.18826(13) 0.0164(4) Uani 1 1 d .
C18 C 0.67130(17) 0.26509(16) 0.43962(13) 0.0170(4) Uani 1 1 d .
C19 C 1.05833(18) 0.00484(17) 0.26043(14) 0.0199(4) Uani 1 1 d .
C21 C 0.76376(16) 0.36551(17) 0.51494(13) 0.0163(4) Uani 1 1 d .
C22 C 0.75708(17) 0.55244(17) 0.30929(13) 0.0176(4) Uani 1 1 d .
C23 C 1.09584(18) 0.27588(16) 0.12517(13) 0.0177(4) Uani 1 1 d .
C24 C 0.85396(17) 0.39298(18) 0.15600(13) 0.0170(4) Uani 1 1 d .
C25 C 1.20428(18) 0.21603(18) 0.14722(14) 0.0208(4) Uani 1 1 d .
H25A H 1.2158 0.2138 0.2012 0.025 Uiso 1 1 calc R
C26 C 0.70131(18) 0.47473(18) 0.53061(14) 0.0203(4) Uani 1 1 d .
H26A H 0.6604 0.5332 0.4889 0.024 Uiso 1 1 calc R
C27 C 0.79488(17) 0.50612(17) 0.11641(13) 0.0180(4) Uani 1 1 d .
H27A H 0.8217 0.5627 0.1102 0.022 Uiso 1 1 calc R
C28 C 1.0297(2) -0.0129(2) 0.12907(17) 0.0299(5) Uani 1 1 d .
H28A H 1.0549 -0.0164 0.0704 0.036 Uiso 1 1 calc R
C29 C 0.81430(19) 0.30824(18) 0.16322(13) 0.0202(4) Uani 1 1 d .
H29A H 0.8541 0.2323 0.1888 0.024 Uiso 1 1 calc R
C30 C 0.82231(19) 0.27819(18) 0.57938(14) 0.0203(4) Uani 1 1 d .
H30A H 0.8632 0.2050 0.5701 0.024 Uiso 1 1 calc R
C31 C 1.17126(18) 0.07989(17) 0.38936(14) 0.0199(4) Uani 1 1 d .
C32 C 0.59170(19) 0.69852(18) 0.25258(14) 0.0230(4) Uani 1 1 d .
H32A H 0.5544 0.7732 0.2230 0.028 Uiso 1 1 calc R
C33 C 0.70125(17) 0.47538(16) 0.34627(12) 0.0169(4) Uani 1 1 d .
C34 C 0.70317(18) 0.66435(17) 0.26394(13) 0.0191(4) Uani 1 1 d .
H34A H 0.7410 0.7153 0.2416 0.023 Uiso 1 1 calc R
C35 C 0.7160(2) 0.3367(2) 0.13250(15) 0.0247(4) Uani 1 1 d .
H35A H 0.6902 0.2799 0.1372 0.030 Uiso 1 1 calc R
C36 C 0.58973(18) 0.51207(18) 0.33275(14) 0.0208(4) Uani 1 1 d .
H36A H 0.5508 0.4620 0.3561 0.025 Uiso 1 1 calc R
C37 C 1.22026(19) 0.1406(2) 0.49739(14) 0.0242(4) Uani 1 1 d .
H37A H 1.2804 0.0709 0.5086 0.029 Uiso 1 1 calc R
C38 C 0.58405(17) 0.27517(17) 0.51309(13) 0.0190(4) Uani 1 1 d .
H38A H 0.5783 0.3164 0.5511 0.023 Uiso 1 1 calc R
C39 C 0.65613(19) 0.4498(2) 0.09476(15) 0.0248(4) Uani 1 1 d .
H39A H 0.5894 0.4688 0.0753 0.030 Uiso 1 1 calc R
C40 C 1.05085(19) 0.67065(18) 0.17392(14) 0.0221(4) Uani 1 1 d .
H40A H 1.0669 0.7340 0.1689 0.026 Uiso 1 1 calc R
C41 C 1.15067(18) 0.16108(18) 0.43967(13) 0.0203(4) Uani 1 1 d .
C42 C 0.95366(19) -0.00327(18) 0.30533(15) 0.0232(4) Uani 1 1 d .
H42A H 0.9289 -0.0004 0.3642 0.028 Uiso 1 1 calc R
C43 C 1.04054(19) 0.34092(19) 0.46324(14) 0.0221(4) Uani 1 1 d .
H43A H 0.9787 0.4092 0.4525 0.027 Uiso 1 1 calc R
C44 C 1.27789(18) 0.16073(18) 0.00897(14) 0.0227(4) Uani 1 1 d .
H44A H 1.3386 0.1231 -0.0299 0.027 Uiso 1 1 calc R
C45 C 1.29543(18) 0.15953(19) 0.08910(16) 0.0234(4) Uani 1 1 d .
H45A H 1.3678 0.1211 0.1037 0.028 Uiso 1 1 calc R
C46 C 0.96984(19) 0.64130(18) 0.24391(14) 0.0214(4) Uani 1 1 d .
H46A H 0.9319 0.6843 0.2858 0.026 Uiso 1 1 calc R
C47 C 0.88623(19) -0.01572(19) 0.26110(16) 0.0261(4) Uani 1 1 d .
H47A H 0.8157 -0.0205 0.2902 0.031 Uiso 1 1 calc R
C48 C 1.1692(2) 0.21841(18) -0.01290(14) 0.0230(4) Uani 1 1 d .
H48A H 1.1572 0.2182 -0.0659 0.028 Uiso 1 1 calc R
C49 C 1.09771(19) 0.00053(19) 0.17232(15) 0.0243(4) Uani 1 1 d .
H49A H 1.1677 0.0065 0.1430 0.029 Uiso 1 1 calc R
C50 C 0.69494(18) 0.53489(19) 0.08581(13) 0.0219(4) Uani 1 1 d .
H50A H 0.6550 0.6105 0.0597 0.026 Uiso 1 1 calc R
C51 C 0.7002(2) 0.49618(19) 0.60838(15) 0.0254(4) Uani 1 1 d .
H51A H 0.6597 0.5693 0.6179 0.030 Uiso 1 1 calc R
C52 C 0.53598(18) 0.62239(19) 0.28487(14) 0.0228(4) Uani 1 1 d .
H52A H 0.4628 0.6447 0.2747 0.027 Uiso 1 1 calc R
C53 C 1.10723(18) 0.60664(19) 0.11215(14) 0.0210(4) Uani 1 1 d .
H53A H 1.1612 0.6269 0.0657 0.025 Uiso 1 1 calc R
C54 C 0.5990(2) 0.15329(18) 0.39835(15) 0.0247(4) Uani 1 1 d .
H54A H 0.6033 0.1134 0.3598 0.030 Uiso 1 1 calc R
C55 C 0.51321(19) 0.16371(19) 0.47167(16) 0.0245(4) Uani 1 1 d .
H55A H 0.4601 0.1304 0.4824 0.029 Uiso 1 1 calc R
C57 C 1.24216(19) -0.04116(18) 0.30439(16) 0.0251(5) Uani 1 1 d .
H57A H 1.2905 -0.0965 0.2733 0.030 Uiso 1 1 calc R
C58 C 0.7591(2) 0.4092(2) 0.67181(15) 0.0264(5) Uani 1 1 d .
H58A H 0.7578 0.4240 0.7237 0.032 Uiso 1 1 calc R
C59 C 1.27261(19) -0.00279(19) 0.35778(16) 0.0254(4) Uani 1 1 d .
H59A H 1.3448 -0.0264 0.3704 0.030 Uiso 1 1 calc R
C60 C 0.8199(2) 0.30003(19) 0.65778(14) 0.0251(4) Uani 1 1 d .
H60A H 0.8590 0.2415 0.7004 0.030 Uiso 1 1 calc R
C61 C 1.1086(2) 0.3277(2) 0.51977(15) 0.0264(5) Uani 1 1 d .
H61A H 1.0935 0.3868 0.5449 0.032 Uiso 1 1 calc R
C62 C 1.1988(2) 0.2251(2) 0.53773(15) 0.0278(5) Uani 1 1 d .
H62A H 1.2443 0.2133 0.5764 0.033 Uiso 1 1 calc R
C63 C 0.9248(2) -0.0210(2) 0.17284(17) 0.0280(5) Uani 1 1 d .
H63A H 0.8802 -0.0300 0.1434 0.034 Uiso 1 1 calc R
C64 C 0.3665(3) 0.8433(3) 0.00940(19) 0.0426(7) Uani 1 1 d .
H64A H 0.4227 0.8250 -0.0425 0.051 Uiso 1 1 calc R
H64B H 0.3048 0.9140 -0.0093 0.051 Uiso 1 1 calc R
C65 C 0.4193(4) 0.3049(5) 0.2217(2) 0.097(2) Uani 1 1 d .
Cl3B Cl 0.32478(19) 0.28267(19) 0.29734(12) 0.0508(4) Uiso 0.50 1 d P

loop_
_atom_site_aniso_label
_atom_site_aniso_U_11
_atom_site_aniso_U_22
_atom_site_aniso_U_33
_atom_site_aniso_U_23
_atom_site_aniso_U_13
_atom_site_aniso_U_12
Cu1 0.0155(2) 0.0138(2) 0.0141(2) -0.00195(14) -0.00233(14) -0.00394(15)
Cl1 0.0312(3) 0.0411(4) 0.0416(4) -0.0118(3) -0.0112(3) -0.0113(3)
O1 0.0195(7) 0.0156(6) 0.0137(6) -0.0025(5) -0.0010(5) -0.0063(5)
N2 0.0189(8) 0.0134(7) 0.0183(8) -0.0011(6) -0.0037(6) -0.0050(6)
F1 0.0398(10) 0.0558(11) 0.0878(16) -0.0031(10) -0.0323(10) -0.0201(9)
B1 0.0269(12) 0.0180(11) 0.0250(12) -0.0045(9) -0.0059(9) -0.0081(9)
P2 0.0158(3) 0.0126(3) 0.0126(3) -0.00252(19) -0.00122(18) -0.0050(2)
Cl2 0.1170(9) 0.1216(10) 0.0738(7) -0.0520(7) 0.0319(6) -0.1013(9)
F2 0.0709(12) 0.0412(9) 0.0254(7) 0.0014(6) -0.0115(7) -0.0345(9)
N1 0.0178(8) 0.0138(8) 0.0251(9) -0.0051(6) -0.0036(7) -0.0031(6)
P1 0.0153(3) 0.0133(3) 0.0130(3) -0.00200(19) -0.00116(19) -0.0047(2)
Cl3A 0.0263(5) 0.0216(5) 0.0125(4) -0.0076(3) 0.0028(4) -0.0160(5)
F3 0.0514(10) 0.0283(8) 0.0472(9) -0.0194(7) 0.0112(8) -0.0178(7)
N3 0.0190(8) 0.0213(8) 0.0158(8) -0.0024(6) -0.0019(6) -0.0073(7)
Cl4 0.0446(4) 0.0697(5) 0.0290(3) 0.0049(3) -0.0097(3) -0.0354(4)
F4 0.0418(8) 0.0184(6) 0.0321(7) -0.0053(5) -0.0059(6) -0.0099(6)
C11 0.0187(9) 0.0213(10) 0.0220(10) -0.0035(8) -0.0015(8) -0.0070(8)
C13 0.0172(9) 0.0162(9) 0.0139(8) 0.0002(7) -0.0049(7) -0.0064(7)
C14 0.0221(10) 0.0166(9) 0.0177(9) -0.0026(7) -0.0037(8) -0.0050(8)
C15 0.0205(9) 0.0194(9) 0.0201(9) -0.0042(8) -0.0023(7) -0.0058(8)
C16 0.0206(9) 0.0203(9) 0.0133(9) -0.0025(7) -0.0029(7) -0.0083(7)
C17 0.0167(9) 0.0155(9) 0.0170(9) -0.0012(7) -0.0044(7) -0.0070(7)
C18 0.0173(9) 0.0138(9) 0.0144(9) 0.0006(7) -0.0021(7) -0.0043(7)
C19 0.0196(9) 0.0141(9) 0.0240(10) -0.0046(7) -0.0028(8) -0.0052(7)
C21 0.0162(9) 0.0170(9) 0.0151(9) -0.0037(7) -0.0002(7) -0.0074(7)
C22 0.0189(9) 0.0177(9) 0.0129(8) -0.0043(7) -0.0025(7) -0.0035(8)
C23 0.0226(10) 0.0122(8) 0.0162(9) -0.0025(7) -0.0006(7) -0.0072(7)
C24 0.0164(9) 0.0201(9) 0.0141(8) -0.0056(7) 0.0005(7) -0.0073(7)
C25 0.0210(10) 0.0195(10) 0.0211(9) -0.0037(8) -0.0021(8) -0.0087(8)
C26 0.0204(9) 0.0200(10) 0.0180(9) -0.0045(7) -0.0043(7) -0.0046(8)
C27 0.0195(9) 0.0187(9) 0.0156(9) -0.0035(7) -0.0018(7) -0.0084(8)
C28 0.0327(12) 0.0292(12) 0.0320(12) -0.0139(10) -0.0020(10) -0.0128(10)
C29 0.0258(10) 0.0187(9) 0.0164(9) -0.0040(7) -0.0017(8) -0.0101(8)
C30 0.0241(10) 0.0159(9) 0.0190(9) -0.0024(7) -0.0029(8) -0.0076(8)
C31 0.0208(10) 0.0144(9) 0.0196(9) 0.0023(7) -0.0048(8) -0.0063(8)
C32 0.0248(10) 0.0179(9) 0.0185(9) -0.0009(7) -0.0064(8) -0.0019(8)
C33 0.0201(9) 0.0143(9) 0.0119(8) -0.0033(7) -0.0022(7) -0.0028(7)
C34 0.0251(10) 0.0150(9) 0.0145(9) -0.0025(7) -0.0026(7) -0.0064(8)
C35 0.0292(11) 0.0313(11) 0.0211(10) -0.0048(8) -0.0028(8) -0.0200(9)
C36 0.0208(10) 0.0203(10) 0.0187(9) -0.0047(7) -0.0014(7) -0.0066(8)
C37 0.0211(9) 0.0263(11) 0.0217(10) 0.0033(8) -0.0062(8) -0.0108(8)
C38 0.0191(9) 0.0172(9) 0.0180(9) -0.0037(7) -0.0019(7) -0.0057(8)
C39 0.0203(10) 0.0351(12) 0.0219(10) -0.0052(9) -0.0048(8) -0.0134(9)
C40 0.0278(10) 0.0205(10) 0.0213(10) -0.0014(8) -0.0056(8) -0.0139(8)
C41 0.0195(9) 0.0230(10) 0.0169(9) -0.0002(8) -0.0030(7) -0.0101(8)
C42 0.0201(10) 0.0197(10) 0.0270(11) -0.0045(8) 0.0005(8) -0.0086(8)
C43 0.0238(10) 0.0233(10) 0.0214(10) -0.0052(8) -0.0041(8) -0.0108(8)
C44 0.0201(10) 0.0191(10) 0.0234(10) -0.0074(8) 0.0068(8) -0.0076(8)
C45 0.0175(9) 0.0209(10) 0.0299(11) -0.0073(8) -0.0026(8) -0.0056(8)
C46 0.0291(10) 0.0197(10) 0.0170(9) -0.0050(7) -0.0030(8) -0.0106(8)
C47 0.0225(10) 0.0225(10) 0.0333(12) -0.0079(9) -0.0021(9) -0.0094(8)
C48 0.0296(11) 0.0208(10) 0.0175(9) -0.0048(8) -0.0009(8) -0.0104(9)
C49 0.0241(10) 0.0216(10) 0.0282(11) -0.0088(8) 0.0003(8) -0.0105(8)
C50 0.0203(9) 0.0250(10) 0.0170(9) -0.0038(8) -0.0044(7) -0.0055(8)
C51 0.0290(11) 0.0206(10) 0.0255(11) -0.0089(8) -0.0061(9) -0.0050(9)
C52 0.0194(9) 0.0217(10) 0.0213(10) -0.0059(8) -0.0042(8) -0.0013(8)
C53 0.0226(9) 0.0240(10) 0.0174(9) 0.0005(8) -0.0047(8) -0.0127(8)
C54 0.0279(11) 0.0203(10) 0.0279(11) -0.0076(8) -0.0083(9) -0.0072(8)
C55 0.0199(10) 0.0192(10) 0.0329(11) -0.0039(8) -0.0067(8) -0.0065(8)
C57 0.0176(10) 0.0155(9) 0.0354(12) -0.0056(8) -0.0021(8) -0.0020(8)
C58 0.0307(11) 0.0292(11) 0.0222(10) -0.0080(9) -0.0070(9) -0.0108(9)
C59 0.0188(10) 0.0201(10) 0.0305(11) -0.0015(8) -0.0069(8) -0.0028(8)
C60 0.0281(11) 0.0240(11) 0.0204(10) -0.0009(8) -0.0075(8) -0.0083(9)
C61 0.0314(11) 0.0323(12) 0.0210(10) -0.0062(8) -0.0054(9) -0.0165(10)
C62 0.0267(11) 0.0393(13) 0.0205(10) -0.0010(9) -0.0064(8) -0.0181(10)
C63 0.0287(11) 0.0249(11) 0.0344(12) -0.0095(9) -0.0070(9) -0.0110(9)
C64 0.0529(17) 0.0550(17) 0.0290(13) -0.0096(12) -0.0064(12) -0.0291(15)
C65 0.071(3) 0.109(4) 0.0257(16) -0.0156(19) -0.0160(16) 0.049(3)

loop_
_atom_type_symbol
_atom_type_description
_atom_type_scat_dispersion_real
_atom_type_scat_dispersion_imag
_atom_type_scat_source
C C 0.0181 0.0091 'International Tables Vol C Tables 4.2.6.8 and 6.1.1.4'
H H 0.0000 0.0000 'International Tables Vol C Tables 4.2.6.8 and 6.1.1.4'
B B 0.0090 0.0039 'International Tables Vol C Tables 4.2.6.8 and 6.1.1.4'
N N 0.0311 0.0180 'International Tables Vol C Tables 4.2.6.8 and 6.1.1.4'
O O 0.0492 0.0322 'International Tables Vol C Tables 4.2.6.8 and 6.1.1.4'
F F 0.0727 0.0534 'International Tables Vol C Tables 4.2.6.8 and 6.1.1.4'
P P 0.2955 0.4335 'International Tables Vol C Tables 4.2.6.8 and 6.1.1.4'
Cu Cu -1.9646 0.5888 'International Tables Vol C Tables 4.2.6.8 and 6.1.1.4'
Cl Cl 0.3639 0.7018 'International Tables Vol C Tables 4.2.6.8 and 6.1.1.4'

loop_
_geom_angle_atom_site_label_1
_geom_angle_atom_site_label_2
_geom_angle_atom_site_label_3
_geom_angle
N2 Cu1 N3 79.02(7)
N2 Cu1 P1 135.58(5)
N3 Cu1 P1 107.30(5)
N2 Cu1 P2 106.27(5)
N3 Cu1 P2 116.70(5)
P1 Cu1 P2 109.05(2)
C22 O1 C13 116.36(14)
C31 N2 N1 105.00(17)
C31 N2 Cu1 111.98(13)
N1 N2 Cu1 133.61(13)
F1 B1 F2 111.0(2)
F1 B1 F3 109.8(2)
F2 B1 F3 109.1(2)
F1 B1 F4 110.0(2)
F2 B1 F4 108.93(18)
F3 B1 F4 108.0(2)
C24 P2 C23 102.90(9)
C24 P2 C17 105.64(9)
C23 P2 C17 103.52(9)
C24 P2 Cu1 112.92(6)
C23 P2 Cu1 119.55(7)
C17 P2 Cu1 110.99(6)
N2 N1 C57 111.24(18)
N2 N1 C19 121.36(17)
C57 N1 C19 127.39(19)
C18 P1 C21 103.66(9)
C18 P1 C33 102.12(9)
C21 P1 C33 101.68(9)
C18 P1 Cu1 123.71(7)
C21 P1 Cu1 111.59(6)
C33 P1 Cu1 111.55(7)
Cl3B Cl3A C65 54.3(2)
C43 N3 C41 117.78(18)
C43 N3 Cu1 128.10(14)
C41 N3 Cu1 113.79(14)
C38 C11 C55 119.7(2)
C38 C11 H11A 120.2
C55 C11 H11A 120.2
C46 C13 C17 121.92(19)
C46 C13 O1 118.29(18)
C17 C13 O1 119.73(17)
C48 C14 C23 120.5(2)
C48 C14 H14A 119.8
C23 C14 H14A 119.8
C54 C15 C18 120.3(2)
C54 C15 H15A 119.8
C18 C15 H15A 119.8
C53 C16 C17 120.59(19)
C53 C16 H16A 119.7
C17 C16 H16A 119.7
C13 C17 C16 117.87(18)
C13 C17 P2 120.64(15)
C16 C17 P2 121.24(15)
C38 C18 C15 119.20(18)
C38 C18 P1 122.75(15)
C15 C18 P1 118.03(15)
C42 C19 C49 121.7(2)
C42 C19 N1 119.4(2)
C49 C19 N1 118.94(19)
C30 C21 C26 118.98(18)
C30 C21 P1 118.50(15)
C26 C21 P1 122.50(15)
C33 C22 C34 121.91(19)
C33 C22 O1 117.40(17)
C34 C22 O1 120.64(18)
C25 C23 C14 119.22(19)
C25 C23 P2 118.65(15)
C14 C23 P2 122.11(16)
C27 C24 C29 119.46(18)
C27 C24 P2 123.26(15)
C29 C24 P2 117.23(16)
C45 C25 C23 120.55(19)
C45 C25 H25A 119.7
C23 C25 H25A 119.7
C51 C26 C21 120.25(19)
C51 C26 H26A 119.9
C21 C26 H26A 119.9
C24 C27 C50 120.09(19)
C24 C27 H27A 120.0
C50 C27 H27A 120.0
C63 C28 C49 120.6(2)
C63 C28 H28A 119.7
C49 C28 H28A 119.7
C35 C29 C24 120.4(2)
C35 C29 H29A 119.8
C24 C29 H29A 119.8
C21 C30 C60 120.49(19)
C21 C30 H30A 119.8
C60 C30 H30A 119.8
N2 C31 C59 111.25(19)
N2 C31 C41 117.00(18)
C59 C31 C41 131.2(2)
C52 C32 C34 120.52(19)
C52 C32 H32A 119.7
C34 C32 H32A 119.7
C22 C33 C36 117.69(18)
C22 C33 P1 119.12(15)
C36 C33 P1 123.17(16)
C32 C34 C22 118.9(2)
C32 C34 H34A 120.6
C22 C34 H34A 120.6
C39 C35 C29 119.9(2)
C39 C35 H35A 120.0
C29 C35 H35A 120.0
C52 C36 C33 121.1(2)
C52 C36 H36A 119.4
C33 C36 H36A 119.4
C62 C37 C41 119.2(2)
C62 C37 H37A 120.4
C41 C37 H37A 120.4
C11 C38 C18 120.42(19)
C11 C38 H38A 119.8
C18 C38 H38A 119.8
C35 C39 C50 120.59(19)
C35 C39 H39A 119.7
C50 C39 H39A 119.7
C53 C40 C46 120.49(19)
C53 C40 H40A 119.8
C46 C40 H40A 119.8
N3 C41 C37 122.4(2)
N3 C41 C31 114.42(18)
C37 C41 C31 123.1(2)
C19 C42 C47 119.2(2)
C19 C42 H42A 120.4
C47 C42 H42A 120.4
N3 C43 C61 122.9(2)
N3 C43 H43A 118.5
C61 C43 H43A 118.5
C45 C44 C48 120.0(2)
C45 C44 H44A 120.0
C48 C44 H44A 120.0
C25 C45 C44 119.8(2)
C25 C45 H45A 120.1
C44 C45 H45A 120.1
C13 C46 C40 118.85(19)
C13 C46 H46A 120.6
C40 C46 H46A 120.6
C42 C47 C63 119.9(2)
C42 C47 H47A 120.1
C63 C47 H47A 120.1
C14 C48 C44 119.86(19)
C14 C48 H48A 120.1
C44 C48 H48A 120.1
C19 C49 C28 118.5(2)
C19 C49 H49A 120.7
C28 C49 H49A 120.7
C39 C50 C27 119.5(2)
C39 C50 H50A 120.2
C27 C50 H50A 120.2
C58 C51 C26 120.4(2)
C58 C51 H51A 119.8
C26 C51 H51A 119.8
C32 C52 C36 119.8(2)
C32 C52 H52A 120.1
C36 C52 H52A 120.1
C40 C53 C16 120.3(2)
C40 C53 H53A 119.9
C16 C53 H53A 119.9
C55 C54 C15 119.7(2)
C55 C54 H54A 120.1
C15 C54 H54A 120.1
C54 C55 C11 120.6(2)
C54 C55 H55A 119.7
C11 C55 H55A 119.7
C59 C57 N1 107.37(19)
C59 C57 H57A 126.3
N1 C57 H57A 126.3
C51 C58 C60 120.0(2)
C51 C58 H58A 120.0
C60 C58 H58A 120.0
C57 C59 C31 105.14(19)
C57 C59 H59A 127.4
C31 C59 H59A 127.4
C58 C60 C30 119.9(2)
C58 C60 H60A 120.1
C30 C60 H60A 120.1
C62 C61 C43 118.7(2)
C62 C61 H61A 120.7
C43 C61 H61A 120.7
C37 C62 C61 119.0(2)
C37 C62 H62A 120.5
C61 C62 H62A 120.5
C28 C63 C47 120.1(2)
C28 C63 H63A 119.9
C47 C63 H63A 119.9
Cl1 C64 Cl2 110.49(16)
Cl1 C64 H64A 109.6
Cl2 C64 H64A 109.6
Cl1 C64 H64B 109.6
Cl2 C64 H64B 109.6
H64A C64 H64B 108.1
Cl3B C65 Cl4 126.4(3)
Cl3B C65 Cl3A 21.97(10)
Cl4 C65 Cl3A 107.2(2)
Cl3A Cl3B C65 103.7(2)

loop_
_geom_bond_atom_site_label_1
_geom_bond_atom_site_label_2
_geom_bond_distance
Cu1 N2 2.0908(17)
Cu1 N3 2.1102(18)
Cu1 P1 2.2512(6)
Cu1 P2 2.2609(5)
Cl1 C64 1.745(3)
O1 C22 1.395(2)
O1 C13 1.403(2)
N2 C31 1.349(3)
N2 N1 1.358(3)
F1 B1 1.373(3)
B1 F2 1.379(3)
B1 F3 1.393(3)
B1 F4 1.406(3)
P2 C24 1.825(2)
P2 C23 1.828(2)
P2 C17 1.831(2)
Cl2 C64 1.760(3)
N1 C57 1.372(3)
N1 C19 1.417(3)
P1 C18 1.823(2)
P1 C21 1.829(2)
P1 C33 1.834(2)
Cl3A Cl3B 0.7035(19)
Cl3A C65 1.827(5)
N3 C43 1.342(3)
N3 C41 1.348(3)
Cl4 C65 1.748(4)
C11 C38 1.390(3)
C11 C55 1.399(3)
C11 H11A 0.9300
C13 C46 1.391(3)
C13 C17 1.397(3)
C14 C48 1.392(3)
C14 C23 1.399(3)
C14 H14A 0.9300
C15 C54 1.392(3)
C15 C18 1.408(3)
C15 H15A 0.9300
C16 C53 1.397(3)
C16 C17 1.399(3)
C16 H16A 0.9300
C18 C38 1.394(3)
C19 C42 1.390(3)
C19 C49 1.393(3)
C21 C30 1.398(3)
C21 C26 1.400(3)
C22 C33 1.392(3)
C22 C34 1.394(3)
C23 C25 1.395(3)
C24 C27 1.392(3)
C24 C29 1.398(3)
C25 C45 1.393(3)
C25 H25A 0.9300
C26 C51 1.392(3)
C26 H26A 0.9300
C27 C50 1.403(3)
C27 H27A 0.9300
C28 C63 1.389(4)
C28 C49 1.395(3)
C28 H28A 0.9300
C29 C35 1.386(3)
C29 H29A 0.9300
C30 C60 1.399(3)
C30 H30A 0.9300
C31 C59 1.405(3)
C31 C41 1.464(3)
C32 C52 1.381(3)
C32 C34 1.392(3)
C32 H32A 0.9300
C33 C36 1.399(3)
C34 H34A 0.9300
C35 C39 1.386(4)
C35 H35A 0.9300
C36 C52 1.393(3)
C36 H36A 0.9300
C37 C62 1.381(4)
C37 C41 1.394(3)
C37 H37A 0.9300
C38 H38A 0.9300
C39 C50 1.386(3)
C39 H39A 0.9300
C40 C53 1.376(3)
C40 C46 1.393(3)
C40 H40A 0.9300
C42 C47 1.393(3)
C42 H42A 0.9300
C43 C61 1.395(3)
C43 H43A 0.9300
C44 C45 1.394(3)
C44 C48 1.396(3)
C44 H44A 0.9300
C45 H45A 0.9300
C46 H46A 0.9300
C47 C63 1.399(3)
C47 H47A 0.9300
C48 H48A 0.9300
C49 H49A 0.9300
C50 H50A 0.9300
C51 C58 1.388(3)
C51 H51A 0.9300
C52 H52A 0.9300
C53 H53A 0.9300
C54 C55 1.382(3)
C54 H54A 0.9300
C55 H55A 0.9300
C57 C59 1.371(4)
C57 H57A 0.9300
C58 C60 1.388(3)
C58 H58A 0.9300
C59 H59A 0.9300
C60 H60A 0.9300
C61 C62 1.383(4)
C61 H61A 0.9300
C62 H62A 0.9300
C63 H63A 0.9300
C64 H64A 0.9700
C64 H64B 0.9700
C65 Cl3B 1.528(6)

loop_
_geom_torsion_atom_site_label_1
_geom_torsion_atom_site_label_2
_geom_torsion_atom_site_label_3
_geom_torsion_atom_site_label_4
_geom_torsion
N3 Cu1 N2 C31 -11.73(14)
P1 Cu1 N2 C31 -115.31(13)
P2 Cu1 N2 C31 103.11(13)
N3 Cu1 N2 N1 -152.08(19)
P1 Cu1 N2 N1 104.34(17)
P2 Cu1 N2 N1 -37.24(18)
N2 Cu1 P2 C24 118.19(9)
N3 Cu1 P2 C24 -156.13(9)
P1 Cu1 P2 C24 -34.41(7)
N2 Cu1 P2 C23 -3.04(9)
N3 Cu1 P2 C23 82.64(9)
P1 Cu1 P2 C23 -155.64(8)
N2 Cu1 P2 C17 -123.40(8)
N3 Cu1 P2 C17 -37.72(9)
P1 Cu1 P2 C17 84.00(7)
C31 N2 N1 C57 0.0(2)
Cu1 N2 N1 C57 142.27(17)
C31 N2 N1 C19 179.34(18)
Cu1 N2 N1 C19 -38.4(3)
N2 Cu1 P1 C18 -37.45(10)
N3 Cu1 P1 C18 -129.32(9)
P2 Cu1 P1 C18 103.42(8)
N2 Cu1 P1 C21 87.25(10)
N3 Cu1 P1 C21 -4.62(9)
P2 Cu1 P1 C21 -131.87(7)
N2 Cu1 P1 C33 -159.77(9)
N3 Cu1 P1 C33 108.36(9)
P2 Cu1 P1 C33 -18.90(7)
N2 Cu1 N3 C43 -172.70(19)
P1 Cu1 N3 C43 -38.15(18)
P2 Cu1 N3 C43 84.48(18)
N2 Cu1 N3 C41 0.50(14)
P1 Cu1 N3 C41 135.05(13)
P2 Cu1 N3 C41 -102.32(14)
C22 O1 C13 C46 98.0(2)
C22 O1 C13 C17 -84.8(2)
C46 C13 C17 C16 0.0(3)
O1 C13 C17 C16 -177.08(16)
C46 C13 C17 P2 174.34(15)
O1 C13 C17 P2 -2.8(2)
C53 C16 C17 C13 -0.3(3)
C53 C16 C17 P2 -174.59(15)
C24 P2 C17 C13 86.71(17)
C23 P2 C17 C13 -165.48(16)
Cu1 P2 C17 C13 -36.01(17)
C24 P2 C17 C16 -99.15(17)
C23 P2 C17 C16 8.66(18)
Cu1 P2 C17 C16 138.12(15)
C54 C15 C18 C38 1.0(3)
C54 C15 C18 P1 -177.15(16)
C21 P1 C18 C38 18.32(18)
C33 P1 C18 C38 -87.06(17)
Cu1 P1 C18 C38 146.44(14)
C21 P1 C18 C15 -163.59(16)
C33 P1 C18 C15 91.03(16)
Cu1 P1 C18 C15 -35.46(18)
N2 N1 C19 C42 -45.4(3)
C57 N1 C19 C42 133.8(2)
N2 N1 C19 C49 135.0(2)
C57 N1 C19 C49 -45.8(3)
C18 P1 C21 C30 81.36(17)
C33 P1 C21 C30 -172.93(16)
Cu1 P1 C21 C30 -53.91(17)
C18 P1 C21 C26 -100.16(17)
C33 P1 C21 C26 5.55(19)
Cu1 P1 C21 C26 124.57(16)
C13 O1 C22 C33 138.45(18)
C13 O1 C22 C34 -44.4(2)
C48 C14 C23 C25 -0.6(3)
C48 C14 C23 P2 -179.04(16)
C24 P2 C23 C25 -171.08(16)
C17 P2 C23 C25 79.07(17)
Cu1 P2 C23 C25 -44.98(18)
C24 P2 C23 C14 7.35(19)
C17 P2 C23 C14 -102.50(17)
Cu1 P2 C23 C14 133.45(15)
C23 P2 C24 C27 -107.65(17)
C17 P2 C24 C27 0.61(19)
Cu1 P2 C24 C27 122.09(16)
C23 P2 C24 C29 74.82(17)
C17 P2 C24 C29 -176.92(16)
Cu1 P2 C24 C29 -55.44(17)
C14 C23 C25 C45 1.6(3)
P2 C23 C25 C45 -179.91(16)
C30 C21 C26 C51 1.6(3)
P1 C21 C26 C51 -176.92(17)
C29 C24 C27 C50 1.4(3)
P2 C24 C27 C50 -176.09(16)
C27 C24 C29 C35 -1.0(3)
P2 C24 C29 C35 176.62(16)
C26 C21 C30 C60 -0.9(3)
P1 C21 C30 C60 177.60(16)
N1 N2 C31 C59 -0.1(2)
Cu1 N2 C31 C59 -151.53(15)
N1 N2 C31 C41 172.61(17)
Cu1 N2 C31 C41 21.2(2)
C34 C22 C33 C36 3.2(3)
O1 C22 C33 C36 -179.71(17)
C34 C22 C33 P1 -175.40(15)
O1 C22 C33 P1 1.7(2)
C18 P1 C33 C22 -177.23(16)
C21 P1 C33 C22 75.85(17)
Cu1 P1 C33 C22 -43.20(17)
C18 P1 C33 C36 4.30(19)
C21 P1 C33 C36 -102.62(17)
Cu1 P1 C33 C36 138.33(15)
C52 C32 C34 C22 -0.7(3)
C33 C22 C34 C32 -2.4(3)
O1 C22 C34 C32 -179.48(17)
C24 C29 C35 C39 -0.3(3)
C22 C33 C36 C52 -0.8(3)
P1 C33 C36 C52 177.69(16)
C55 C11 C38 C18 -1.1(3)
C15 C18 C38 C11 0.2(3)
P1 C18 C38 C11 178.27(16)
C29 C35 C39 C50 1.3(3)
C43 N3 C41 C37 2.2(3)
Cu1 N3 C41 C37 -171.78(16)
C43 N3 C41 C31 -175.92(18)
Cu1 N3 C41 C31 10.1(2)
C62 C37 C41 N3 -2.2(3)
C62 C37 C41 C31 175.8(2)
N2 C31 C41 N3 -21.4(3)
C59 C31 C41 N3 149.6(2)
N2 C31 C41 C37 160.53(19)
C59 C31 C41 C37 -28.5(3)
C49 C19 C42 C47 -0.2(3)
N1 C19 C42 C47 -179.81(19)
C41 N3 C43 C61 -0.2(3)
Cu1 N3 C43 C61 172.75(16)
C23 C25 C45 C44 -1.3(3)
C48 C44 C45 C25 0.0(3)
C17 C13 C46 C40 0.3(3)
O1 C13 C46 C40 177.41(18)
C53 C40 C46 C13 -0.3(3)
C19 C42 C47 C63 0.6(3)
C23 C14 C48 C44 -0.7(3)
C45 C44 C48 C14 1.0(3)
C42 C19 C49 C28 -0.3(3)
N1 C19 C49 C28 179.3(2)
C63 C28 C49 C19 0.4(3)
C35 C39 C50 C27 -0.9(3)
C24 C27 C50 C39 -0.5(3)
C21 C26 C51 C58 -1.2(3)
C34 C32 C52 C36 3.0(3)
C33 C36 C52 C32 -2.2(3)
C46 C40 C53 C16 0.0(3)
C17 C16 C53 C40 0.3(3)
C18 C15 C54 C55 -1.3(3)
C15 C54 C55 C11 0.3(3)
C38 C11 C55 C54 0.9(3)
N2 N1 C57 C59 0.0(2)
C19 N1 C57 C59 -179.2(2)
C26 C51 C58 C60 0.2(4)
N1 C57 C59 C31 -0.1(2)
N2 C31 C59 C57 0.1(3)
C41 C31 C59 C57 -171.2(2)
C51 C58 C60 C30 0.4(4)
C21 C30 C60 C58 0.0(3)
N3 C43 C61 C62 -1.7(3)
C41 C37 C62 C61 0.1(3)
C43 C61 C62 C37 1.7(3)
C49 C28 C63 C47 0.0(4)
C42 C47 C63 C28 -0.5(3)
Cl3B Cl3A C65 Cl4 153.6(5)
Cl4 C65 Cl3B Cl3A -31.9(6)
